data_7705061
loop_
_publ_author_name
'Du, Jun'
'Zhang, Yanan'
'Huang, Zeming'
'Zhou, Shuangliu'
'Fang, Huayi'
'Cui, Peng'

_publ_section_title
;
 Heterobimetallic Pd(0) complexes with Pd\\rightarrow Ln (Ln = Sc, Y, Yb,
 Lu) dative bonds: rare-earth metal-dominated frustrated Lewis pair-like
 reactivity.
;
_journal_issue 35
_journal_name_full 'Dalton transactions (Cambridge, England : 2003)'
_journal_page_first 12311
_journal_page_last 12318
_journal_paper_doi 10.1039/d0dt02708a
_journal_volume 49
_journal_year 2020
_chemical_formula_moiety 'C80 H85 N3 O P3 Pd Sc'
_chemical_formula_sum 'C80 H85 N3 O P3 Pd Sc'
_chemical_formula_weight 1348.78
_space_group_crystal_system triclinic
_space_group_IT_number 2
_space_group_name_Hall '-P 1'
_space_group_name_H-M_alt 'P -1'
_atom_sites_solution_hydrogens geom
_audit_creation_date 2019-12-25
_audit_creation_method
;
Olex2 1.2
(compiled 2018.05.29 svn.r3508 for OlexSys, GUI svn.r5506)
;
_audit_update_record
;
2020-05-29 deposited with the CCDC.	2020-08-06 downloaded from the CCDC.
;
_cell_angle_alpha 101.234(2)
_cell_angle_beta 95.789(2)
_cell_angle_gamma 105.159(2)
_cell_formula_units_Z 2
_cell_length_a 13.7460(7)
_cell_length_b 14.8611(8)
_cell_length_c 20.7806(12)
_cell_measurement_reflns_used 9803
_cell_measurement_temperature 273(2)
_cell_measurement_theta_max 27.445
_cell_measurement_theta_min 2.861
_cell_volume 3966.9(4)
_computing_cell_refinement 'SAINT v8.37A (Bruker, 2015)'
_computing_data_reduction 'SAINT v8.37A (Bruker, 2015)'
_computing_molecular_graphics 'Olex2 (Dolomanov et al., 2009)'
_computing_publication_material 'Olex2 (Dolomanov et al., 2009)'
_computing_structure_refinement 'ShelXL (Sheldrick, 2015)'
_computing_structure_solution 'SHELXT 2014/5 (Sheldrick, 2014)'
_diffrn_ambient_temperature 273.15
_diffrn_measured_fraction_theta_full 0.998
_diffrn_measured_fraction_theta_max 0.995
_diffrn_measurement_device_type 'Bruker APEX-II CCD'
_diffrn_measurement_method '\f and \w scans'
_diffrn_radiation_type MoK\a
_diffrn_radiation_wavelength 0.71073
_diffrn_reflns_av_R_equivalents 0.0606
_diffrn_reflns_av_unetI/netI 0.0530
_diffrn_reflns_Laue_measured_fraction_full 0.998
_diffrn_reflns_Laue_measured_fraction_max 0.995
_diffrn_reflns_limit_h_max 17
_diffrn_reflns_limit_h_min -16
_diffrn_reflns_limit_k_max 19
_diffrn_reflns_limit_k_min -19
_diffrn_reflns_limit_l_max 26
_diffrn_reflns_limit_l_min -26
_diffrn_reflns_number 80922
_diffrn_reflns_point_group_measured_fraction_full 0.998
_diffrn_reflns_point_group_measured_fraction_max 0.995
_diffrn_reflns_theta_full 25.242
_diffrn_reflns_theta_max 27.538
_diffrn_reflns_theta_min 2.860
_diffrn_standards_number 0
_exptl_absorpt_coefficient_mu 0.414
_exptl_absorpt_correction_T_max 0.7456
_exptl_absorpt_correction_T_min 0.5393
_exptl_absorpt_correction_type multi-scan
_exptl_absorpt_process_details
'SADABS-2014/5 (Bruker,2014/5) was used for absorption correction. wR2(int) was 0.0933 before and 0.0609 after correction. The Ratio of minimum to maximum transmission is 0.7233. The \l/2 correction factor is Not present.'
_exptl_crystal_colour 'clear yellowish yellow'
_exptl_crystal_colour_lustre clear
_exptl_crystal_colour_modifier yellowish
_exptl_crystal_colour_primary yellow
_exptl_crystal_density_diffrn 1.129
_exptl_crystal_description block
_exptl_crystal_F_000 1412
_exptl_crystal_size_max 0.023
_exptl_crystal_size_mid 0.022
_exptl_crystal_size_min 0.021
_refine_diff_density_max 0.906
_refine_diff_density_min -0.844
_refine_diff_density_rms 0.084
_refine_ls_extinction_method none
_refine_ls_goodness_of_fit_ref 1.048
_refine_ls_hydrogen_treatment constr
_refine_ls_matrix_type full
_refine_ls_number_parameters 802
_refine_ls_number_reflns 18192
_refine_ls_number_restraints 2088
_refine_ls_restrained_S_all 1.103
_refine_ls_R_factor_all 0.0893
_refine_ls_R_factor_gt 0.0556
_refine_ls_shift/su_max 0.000
_refine_ls_shift/su_mean 0.000
_refine_ls_structure_factor_coef Fsqd
_refine_ls_weighting_details 'w=1/[\s^2^(Fo^2^)+(0.0743P)^2^+4.3842P] where P=(Fo^2^+2Fc^2^)/3'
_refine_ls_weighting_scheme calc
_refine_ls_wR_factor_gt 0.1380
_refine_ls_wR_factor_ref 0.1594
_reflns_Friedel_coverage 0.000
_reflns_number_gt 12411
_reflns_number_total 18192
_reflns_threshold_expression 'I > 2\s(I)'
_cod_data_source_file d0dt02708a3.cif
_cod_data_source_block 14
_cod_depositor_comments 'Adding full bibliography for 7705051--7705061.cif.'
_cod_original_cell_volume 3966.8(4)
_cod_database_code 7705061
_shelx_shelxl_version_number 2018/3
_shelx_space_group_comment
;
The symmetry employed for this shelxl refinement is uniquely defined
by the following loop, which should always be used as a source of
symmetry information in preference to the above space-group names.
They are only intended as comments.
;
_shelx_estimated_absorpt_t_max 0.991
_shelx_estimated_absorpt_t_min 0.991
_olex2_refinement_description
;
1. Fixed Uiso
 At 1.2 times of:
  All C(H) groups, All C(H,H) groups
2. Uiso/Uaniso restraints and constraints
C0AA \\sim C1 \\sim C2 \\sim C3 \\sim C4 \\sim C5 \\sim C6 \\sim C7 \\sim C8
\\sim C9 \\sim C10 \\sim C11 \\sim C12 \\sim C13 \\sim C14 \\sim C15 \\sim C16
\\sim C17 \\sim C18 \\sim C19 \\sim C20 \\sim C21 \\sim C22 \\sim C23 \\sim C24
\\sim C25 \\sim C26 \\sim C27 \\sim C28 \\sim C29 \\sim C30 \\sim C31 \\sim C32
\\sim C33 \\sim C34 \\sim C35 \\sim C36 \\sim C37 \\sim C38 \\sim C39 \\sim C40
\\sim C41 \\sim C42 \\sim C43 \\sim C44 \\sim C45 \\sim C46 \\sim C47 \\sim C48
\\sim C49 \\sim C50 \\sim C51 \\sim C52 \\sim C53 \\sim C54 \\sim C55 \\sim C56
\\sim C57 \\sim C58 \\sim C59 \\sim C60 \\sim C61 \\sim C62 \\sim C63 \\sim C64
\\sim C65 \\sim C66 \\sim C67 \\sim C68 \\sim C69 \\sim C70 \\sim C71 \\sim C72
\\sim C73 \\sim C74 \\sim C75 \\sim C76 \\sim C77 \\sim C78 \\sim C79: within
3.8A with sigma of 0.01 and sigma for terminal atoms of 0.02
3.a Ternary CH refined with riding coordinates:
 C14(H14), C19(H19), C22(H22), C38(H38), C40(H40), C42(H42), C69(H69),
 C72(H72), C74(H74)
3.b Secondary CH2 refined with riding coordinates:
 C13(H13A,H13B), C15(H15A,H15B), C16(H16A,H16B), C18(H18A,H18B), C20(H20A,
 H20B), C21(H21A,H21B), C35(H35A,H35B), C37(H37A,H37B), C39(H39A,H39B),
 C41(H41A,H41B), C43(H43A,H43B), C44(H44A,H44B), C70(H70A,H70B), C71(H71A,H71B),
  C73(H73A,H73B), C75(H75A,H75B), C76(H76A,H76B), C78(H78A,H78B)
3.c Aromatic/amide H refined with riding coordinates:
 C0AA(H0AA), C3(H3), C4(H4), C5(H5), C6(H6), C7(H7), C8(H8), C9(H9), C11(H11),
 C12(H12), C23(H23), C25(H25), C26(H26), C27(H27), C28(H28), C30(H30), C31(H31),
  C32(H32), C33(H33), C34(H34), C45(H45), C46(H46), C47(H47), C48(H48),
 C49(H49), C52(H52), C53(H53), C54(H54), C55(H55), C56(H56), C57(H57), C58(H58),
  C59(H59), C60(H60), C61(H61), C64(H64), C65(H65), C66(H66), C67(H67), C68(H68)
;
_olex2_submission_special_instructions 'No special instructions were received'

loop_
_space_group_symop_operation_xyz
'x, y, z'
'-x, -y, -z'

loop_
_atom_site_label
_atom_site_type_symbol
_atom_site_fract_x
_atom_site_fract_y
_atom_site_fract_z
_atom_site_U_iso_or_equiv
_atom_site_adp_type
_atom_site_occupancy
_atom_site_site_symmetry_order
_atom_site_calc_flag
_atom_site_refinement_flags_posn
_atom_site_refinement_flags_adp
_atom_site_refinement_flags_occupancy
_atom_site_disorder_assembly
_atom_site_disorder_group
Pd1 Pd 0.58019(2) 0.65603(2) 0.14823(2) 0.03201(8) Uani 1 1 d . . . . .
Sc1 Sc 0.67439(4) 0.62715(4) 0.26159(3) 0.02520(13) Uani 1 1 d . . . . .
P1 P 0.60909(7) 0.79141(6) 0.23046(4) 0.03012(19) Uani 1 1 d . . . . .
P2 P 0.51299(6) 0.49911(6) 0.15001(4) 0.02648(17) Uani 1 1 d . . . . .
P3 P 0.91701(7) 0.66942(7) 0.32233(4) 0.0333(2) Uani 1 1 d . . . . .
O1 O 0.73423(17) 0.61774(17) 0.35235(11) 0.0327(5) Uani 1 1 d . . . . .
N1 N 0.5805(2) 0.48278(19) 0.21584(13) 0.0282(6) Uani 1 1 d . . . . .
N2 N 0.6275(2) 0.75501(19) 0.29956(13) 0.0301(6) Uani 1 1 d . . . . .
N3 N 0.8408(2) 0.6515(2) 0.25411(13) 0.0300(6) Uani 1 1 d . . . . .
C0AA C 0.3007(3) 0.4711(3) 0.1135(2) 0.0430(8) Uani 1 1 d . U . . .
H0AA H 0.312089 0.459924 0.069646 0.052 Uiso 1 1 calc R . . . .
C1 C 0.8576(3) 0.6607(3) 0.44976(18) 0.0415(7) Uani 1 1 d . U . . .
C2 C 0.3804(3) 0.4843(2) 0.16481(17) 0.0336(7) Uani 1 1 d . U . . .
C3 C 0.3615(3) 0.5019(3) 0.22968(19) 0.0405(8) Uani 1 1 d . U . . .
H3 H 0.413736 0.511642 0.264661 0.049 Uiso 1 1 calc R . . . .
C4 C 0.2652(3) 0.5052(3) 0.2430(2) 0.0527(10) Uani 1 1 d . U . . .
H4 H 0.253298 0.516591 0.286720 0.063 Uiso 1 1 calc R . . . .
C5 C 0.1876(3) 0.4918(4) 0.1918(2) 0.0594(11) Uani 1 1 d . U . . .
H5 H 0.123366 0.494297 0.200915 0.071 Uiso 1 1 calc R . . . .
C6 C 0.2045(3) 0.4745(3) 0.1270(2) 0.0543(10) Uani 1 1 d . U . . .
H6 H 0.151890 0.465223 0.092313 0.065 Uiso 1 1 calc R . . . .
C7 C 0.4943(3) 0.2762(3) -0.04462(18) 0.0458(9) Uani 1 1 d . U . . .
H7 H 0.494481 0.231386 -0.082686 0.055 Uiso 1 1 calc R . . . .
C8 C 0.5688(3) 0.3612(3) -0.0270(2) 0.0472(9) Uani 1 1 d . U . . .
H8 H 0.619096 0.375137 -0.053249 0.057 Uiso 1 1 calc R . . . .
C9 C 0.5692(3) 0.4275(3) 0.03087(18) 0.0403(8) Uani 1 1 d . U . . .
H9 H 0.618478 0.486698 0.041825 0.048 Uiso 1 1 calc R . . . .
C10 C 0.4975(3) 0.4067(2) 0.07227(16) 0.0333(7) Uani 1 1 d . U . . .
C11 C 0.4200(3) 0.3210(3) 0.05176(19) 0.0425(8) Uani 1 1 d . U . . .
H11 H 0.368672 0.307183 0.077321 0.051 Uiso 1 1 calc R . . . .
C12 C 0.4181(3) 0.2558(3) -0.0062(2) 0.0495(9) Uani 1 1 d . U . . .
H12 H 0.365877 0.198573 -0.019357 0.059 Uiso 1 1 calc R . . . .
C13 C 0.5306(4) 0.1780(3) 0.1942(3) 0.0734(12) Uani 1 1 d . U . . .
H13A H 0.501855 0.167179 0.147821 0.088 Uiso 1 1 calc R . . . .
H13B H 0.529562 0.116435 0.203693 0.088 Uiso 1 1 calc R . . . .
C14 C 0.4678(4) 0.2224(3) 0.2363(3) 0.0678(11) Uani 1 1 d . U . . .
H14 H 0.397819 0.179817 0.227486 0.081 Uiso 1 1 calc R . . . .
C15 C 0.4666(4) 0.3196(3) 0.2203(2) 0.0576(9) Uani 1 1 d . U . . .
H15A H 0.436210 0.308956 0.174298 0.069 Uiso 1 1 calc R . . . .
H15B H 0.425011 0.348230 0.248112 0.069 Uiso 1 1 calc R . . . .
C16 C 0.6377(4) 0.3366(3) 0.1888(2) 0.0568(9) Uani 1 1 d . U . . .
H16A H 0.609254 0.324973 0.142257 0.068 Uiso 1 1 calc R . . . .
H16B H 0.707222 0.377801 0.195515 0.068 Uiso 1 1 calc R . . . .
C17 C 0.5740(3) 0.3879(3) 0.23207(19) 0.0391(7) Uani 1 1 d . U . . .
C18 C 0.6200(4) 0.4020(3) 0.3032(2) 0.0593(10) Uani 1 1 d . U . . .
H18A H 0.581841 0.434281 0.331745 0.071 Uiso 1 1 calc R . . . .
H18B H 0.689628 0.443206 0.310629 0.071 Uiso 1 1 calc R . . . .
C19 C 0.6386(4) 0.2405(3) 0.2063(3) 0.0677(11) Uani 1 1 d . U . . .
H19 H 0.679708 0.209514 0.178686 0.081 Uiso 1 1 calc R . . . .
C20 C 0.6828(4) 0.2601(4) 0.2792(3) 0.0707(11) Uani 1 1 d . U . . .
H20A H 0.685139 0.200314 0.290562 0.085 Uiso 1 1 calc R . . . .
H20B H 0.752119 0.301921 0.287062 0.085 Uiso 1 1 calc R . . . .
C21 C 0.5102(4) 0.2408(4) 0.3097(3) 0.0716(11) Uani 1 1 d . U . . .
H21A H 0.508634 0.180598 0.321674 0.086 Uiso 1 1 calc R . . . .
H21B H 0.468745 0.271335 0.336451 0.086 Uiso 1 1 calc R . . . .
C22 C 0.6205(4) 0.3059(3) 0.3229(3) 0.0685(11) Uani 1 1 d . U . . .
H22 H 0.649934 0.317951 0.369819 0.082 Uiso 1 1 calc R . . . .
C23 C 0.3979(3) 0.7463(3) 0.2119(2) 0.0447(8) Uani 1 1 d . U . . .
H23 H 0.402220 0.684452 0.210257 0.054 Uiso 1 1 calc R . . . .
C24 C 0.4869(3) 0.8212(3) 0.21987(18) 0.0373(7) Uani 1 1 d . U . . .
C25 C 0.4770(3) 0.9117(3) 0.2199(2) 0.0554(10) Uani 1 1 d . U . . .
H25 H 0.535108 0.962502 0.223422 0.066 Uiso 1 1 calc R . . . .
C26 C 0.3826(4) 0.9277(4) 0.2147(3) 0.0711(13) Uani 1 1 d . U . . .
H26 H 0.377659 0.989149 0.215560 0.085 Uiso 1 1 calc R . . . .
C27 C 0.2959(4) 0.8533(4) 0.2082(3) 0.0732(13) Uani 1 1 d . U . . .
H27 H 0.232263 0.864495 0.204913 0.088 Uiso 1 1 calc R . . . .
C28 C 0.3027(4) 0.7626(4) 0.2065(3) 0.0642(12) Uani 1 1 d . U . . .
H28 H 0.243873 0.712146 0.201717 0.077 Uiso 1 1 calc R . . . .
C29 C 0.7014(3) 0.9073(3) 0.23169(19) 0.0405(8) Uani 1 1 d . U . . .
C30 C 0.7697(4) 0.9645(3) 0.2854(2) 0.0609(11) Uani 1 1 d . U . . .
H30 H 0.770417 0.946671 0.325870 0.073 Uiso 1 1 calc R . . . .
C31 C 0.8384(4) 1.0491(4) 0.2807(3) 0.0785(14) Uani 1 1 d . U . . .
H31 H 0.883664 1.087563 0.318295 0.094 Uiso 1 1 calc R . . . .
C32 C 0.8404(4) 1.0765(4) 0.2225(3) 0.0757(14) Uani 1 1 d . U . . .
H32 H 0.886813 1.133213 0.219824 0.091 Uiso 1 1 calc R . . . .
C33 C 0.7739(5) 1.0203(4) 0.1681(3) 0.0807(15) Uani 1 1 d . U . . .
H33 H 0.774351 1.038606 0.127812 0.097 Uiso 1 1 calc R . . . .
C34 C 0.7059(4) 0.9363(4) 0.1723(3) 0.0705(13) Uani 1 1 d . U . . .
H34 H 0.661794 0.897856 0.134239 0.085 Uiso 1 1 calc R . . . .
C35 C 0.8124(3) 0.5822(3) 0.13482(18) 0.0455(8) Uani 1 1 d . U . . .
H35A H 0.741708 0.581655 0.134865 0.055 Uiso 1 1 calc R . . . .
H35B H 0.818957 0.521773 0.142893 0.055 Uiso 1 1 calc R . . . .
C36 C 0.8806(3) 0.6644(3) 0.19036(17) 0.0361(7) Uani 1 1 d . U . . .
C37 C 0.8720(3) 0.7592(3) 0.1765(2) 0.0471(8) Uani 1 1 d . U . . .
H37A H 0.917060 0.811771 0.210735 0.057 Uiso 1 1 calc R . . . .
H37B H 0.802609 0.762461 0.177778 0.057 Uiso 1 1 calc R . . . .
C38 C 0.9007(4) 0.7696(4) 0.1079(2) 0.0567(10) Uani 1 1 d . U . . .
H38 H 0.893700 0.830316 0.099372 0.068 Uiso 1 1 calc R . . . .
C39 C 1.0111(3) 0.7676(4) 0.1083(2) 0.0609(11) Uani 1 1 d . U . . .
H39A H 1.031596 0.775988 0.065997 0.073 Uiso 1 1 calc R . . . .
H39B H 1.055547 0.819747 0.143026 0.073 Uiso 1 1 calc R . . . .
C40 C 1.0211(3) 0.6733(4) 0.12009(19) 0.0511(9) Uani 1 1 d . U . . .
H40 H 1.092156 0.672424 0.119857 0.061 Uiso 1 1 calc R . . . .
C41 C 0.9514(3) 0.5900(4) 0.0653(2) 0.0556(10) Uani 1 1 d . U . . .
H41A H 0.970034 0.596338 0.022255 0.067 Uiso 1 1 calc R . . . .
H41B H 0.958643 0.529485 0.072848 0.067 Uiso 1 1 calc R . . . .
C42 C 0.8416(3) 0.5925(4) 0.06678(19) 0.0531(10) Uani 1 1 d . U . . .
H42 H 0.795961 0.539500 0.032180 0.064 Uiso 1 1 calc R . . . .
C43 C 0.9913(3) 0.6609(3) 0.18791(19) 0.0470(8) Uani 1 1 d . U . . .
H43A H 1.037330 0.711549 0.222956 0.056 Uiso 1 1 calc R . . . .
H43B H 0.997639 0.600050 0.195228 0.056 Uiso 1 1 calc R . . . .
C44 C 0.8298(3) 0.6860(4) 0.0546(2) 0.0589(10) Uani 1 1 d . U . . .
H44A H 0.759559 0.686785 0.055470 0.071 Uiso 1 1 calc R . . . .
H44B H 0.846035 0.692605 0.011121 0.071 Uiso 1 1 calc R . . . .
C45 C 0.9656(4) 0.8629(4) 0.3572(2) 0.0683(12) Uani 1 1 d . U . . .
H45 H 0.895142 0.850287 0.353742 0.082 Uiso 1 1 calc R . . . .
C46 C 1.0269(5) 0.9567(5) 0.3745(3) 0.0906(15) Uani 1 1 d . U . . .
H46 H 0.998838 1.007394 0.384308 0.109 Uiso 1 1 calc R . . . .
C47 C 1.1328(6) 0.9733(5) 0.3770(3) 0.1022(18) Uani 1 1 d . U . . .
H47 H 1.175163 1.035982 0.389322 0.123 Uiso 1 1 calc R . . . .
C48 C 1.1745(5) 0.9012(5) 0.3620(3) 0.0926(17) Uani 1 1 d . U . . .
H48 H 1.244496 0.914187 0.362169 0.111 Uiso 1 1 calc R . . . .
C49 C 1.1130(4) 0.8074(4) 0.3462(2) 0.0686(12) Uani 1 1 d . U . . .
H49 H 1.141993 0.757366 0.336498 0.082 Uiso 1 1 calc R . . . .
C50 C 1.0080(3) 0.7874(3) 0.3448(2) 0.0519(9) Uani 1 1 d . U . . .
C51 C 0.9829(3) 0.5787(3) 0.32504(19) 0.0465(8) Uani 1 1 d . U . . .
C52 C 1.0703(3) 0.5911(4) 0.3707(2) 0.0595(9) Uani 1 1 d . U . . .
H52 H 1.104206 0.650824 0.398231 0.071 Uiso 1 1 calc R . . . .
C53 C 1.1060(4) 0.5103(4) 0.3738(3) 0.0685(11) Uani 1 1 d . U . . .
H53 H 1.164210 0.517444 0.403518 0.082 Uiso 1 1 calc R . . . .
C54 C 1.0571(4) 0.4242(5) 0.3345(3) 0.0727(12) Uani 1 1 d . U . . .
H54 H 1.081036 0.372126 0.338371 0.087 Uiso 1 1 calc R . . . .
C55 C 0.9717(4) 0.4107(4) 0.2884(3) 0.0705(12) Uani 1 1 d . U . . .
H55 H 0.939759 0.350830 0.260396 0.085 Uiso 1 1 calc R . . . .
C56 C 0.9345(4) 0.4884(3) 0.2845(2) 0.0550(9) Uani 1 1 d . U . . .
H56 H 0.876300 0.479792 0.254315 0.066 Uiso 1 1 calc R . . . .
C57 C 0.7058(3) 0.5404(4) 0.4708(2) 0.0557(10) Uani 1 1 d . U . . .
H57 H 0.700437 0.504168 0.427981 0.067 Uiso 1 1 calc R . . . .
C58 C 0.6378(4) 0.5070(4) 0.5111(2) 0.0698(12) Uani 1 1 d . U . . .
H58 H 0.587466 0.448819 0.495432 0.084 Uiso 1 1 calc R . . . .
C59 C 0.6440(4) 0.5595(4) 0.5744(3) 0.0714(12) Uani 1 1 d . U . . .
H59 H 0.598018 0.537093 0.601608 0.086 Uiso 1 1 calc R . . . .
C60 C 0.7175(4) 0.6438(4) 0.5968(2) 0.0636(11) Uani 1 1 d . U . . .
H60 H 0.721431 0.679715 0.639518 0.076 Uiso 1 1 calc R . . . .
C61 C 0.7871(3) 0.6777(4) 0.5570(2) 0.0532(9) Uani 1 1 d . U . . .
H61 H 0.837975 0.735279 0.573699 0.064 Uiso 1 1 calc R . . . .
C62 C 0.7818(3) 0.6266(3) 0.49247(18) 0.0436(8) Uani 1 1 d . U . . .
C63 C 0.9648(3) 0.7028(4) 0.48634(19) 0.0523(9) Uani 1 1 d . U . . .
C64 C 1.0162(4) 0.7985(4) 0.4979(2) 0.0724(12) Uani 1 1 d . U . . .
H64 H 0.984925 0.840422 0.482566 0.087 Uiso 1 1 calc R . . . .
C65 C 1.1178(5) 0.8329(6) 0.5337(3) 0.0977(18) Uani 1 1 d . U . . .
H65 H 1.154985 0.897030 0.541020 0.117 Uiso 1 1 calc R . . . .
C66 C 1.1588(5) 0.7683(6) 0.5568(3) 0.0947(17) Uani 1 1 d . U . . .
H66 H 1.225342 0.790378 0.579581 0.114 Uiso 1 1 calc R . . . .
C67 C 1.1095(4) 0.6764(5) 0.5487(3) 0.0850(14) Uani 1 1 d . U . . .
H67 H 1.140256 0.635561 0.566005 0.102 Uiso 1 1 calc R . . . .
C68 C 1.0113(4) 0.6430(4) 0.5138(2) 0.0650(10) Uani 1 1 d . U . . .
H68 H 0.975139 0.578969 0.508434 0.078 Uiso 1 1 calc R . . . .
C69 C 0.5320(4) 0.9076(3) 0.4407(2) 0.0552(9) Uani 1 1 d . U . . .
H69 H 0.511039 0.966269 0.443788 0.066 Uiso 1 1 calc R . . . .
C70 C 0.4436(4) 0.8282(4) 0.4485(2) 0.0635(10) Uani 1 1 d . U . . .
H70A H 0.386099 0.818721 0.414195 0.076 Uiso 1 1 calc R . . . .
H70B H 0.422972 0.845497 0.491348 0.076 Uiso 1 1 calc R . . . .
C71 C 0.6215(4) 0.9251(4) 0.4958(2) 0.0641(11) Uani 1 1 d . U . . .
H71A H 0.601725 0.943065 0.538880 0.077 Uiso 1 1 calc R . . . .
H71B H 0.678500 0.976603 0.491112 0.077 Uiso 1 1 calc R . . . .
C72 C 0.4739(4) 0.7352(4) 0.4431(2) 0.0585(10) Uani 1 1 d . U . . .
H72 H 0.416045 0.683457 0.447878 0.070 Uiso 1 1 calc R . . . .
C73 C 0.5638(4) 0.7513(4) 0.4975(2) 0.0604(10) Uani 1 1 d . U . . .
H73A H 0.543680 0.766934 0.540797 0.073 Uiso 1 1 calc R . . . .
H73B H 0.584619 0.693265 0.494244 0.073 Uiso 1 1 calc R . . . .
C74 C 0.6522(4) 0.8326(3) 0.4902(2) 0.0573(10) Uani 1 1 d . U . . .
H74 H 0.709765 0.842604 0.525284 0.069 Uiso 1 1 calc R . . . .
C75 C 0.6848(3) 0.8076(3) 0.42269(19) 0.0489(8) Uani 1 1 d . U . . .
H75A H 0.708259 0.750983 0.419808 0.059 Uiso 1 1 calc R . . . .
H75B H 0.741518 0.859875 0.418561 0.059 Uiso 1 1 calc R . . . .
C76 C 0.5082(3) 0.7084(3) 0.3753(2) 0.0483(8) Uani 1 1 d . U . . .
H76A H 0.528810 0.650312 0.372679 0.058 Uiso 1 1 calc R . . . .
H76B H 0.451096 0.695625 0.340065 0.058 Uiso 1 1 calc R . . . .
C77 C 0.5975(3) 0.7889(3) 0.36528(17) 0.0385(7) Uani 1 1 d . U . . .
C78 C 0.5623(4) 0.8801(3) 0.3723(2) 0.0493(8) Uani 1 1 d . U . . .
H78A H 0.617043 0.932457 0.366111 0.059 Uiso 1 1 calc R . . . .
H78B H 0.504351 0.869371 0.338048 0.059 Uiso 1 1 calc R . . . .
C79 C 0.8292(3) 0.6514(3) 0.38381(16) 0.0354(7) Uani 1 1 d . U . . .

loop_
_atom_site_aniso_label
_atom_site_aniso_U_11
_atom_site_aniso_U_22
_atom_site_aniso_U_33
_atom_site_aniso_U_23
_atom_site_aniso_U_13
_atom_site_aniso_U_12
Pd1 0.03505(15) 0.02886(14) 0.03234(14) 0.00565(10) 0.00515(10) 0.01071(10)
Sc1 0.0231(3) 0.0267(3) 0.0255(3) 0.0039(2) 0.0012(2) 0.0093(2)
P1 0.0335(4) 0.0272(4) 0.0302(4) 0.0058(3) 0.0018(3) 0.0115(3)
P2 0.0259(4) 0.0267(4) 0.0244(4) 0.0030(3) 0.0018(3) 0.0064(3)
P3 0.0253(4) 0.0465(5) 0.0285(4) 0.0082(4) 0.0008(3) 0.0125(4)
O1 0.0277(12) 0.0425(13) 0.0294(12) 0.0085(10) 0.0023(9) 0.0132(10)
N1 0.0301(14) 0.0273(14) 0.0264(13) 0.0068(11) 0.0015(11) 0.0073(11)
N2 0.0376(15) 0.0291(14) 0.0260(13) 0.0035(11) 0.0043(11) 0.0162(12)
N3 0.0252(13) 0.0425(16) 0.0247(13) 0.0087(11) 0.0031(11) 0.0136(12)
C0AA 0.0309(16) 0.052(2) 0.0439(18) 0.0094(16) 0.0019(14) 0.0106(15)
C1 0.0382(16) 0.0619(18) 0.0306(15) 0.0117(14) 0.0049(13) 0.0244(14)
C2 0.0311(15) 0.0347(15) 0.0355(15) 0.0097(13) 0.0055(13) 0.0093(13)
C3 0.0354(17) 0.0476(18) 0.0409(17) 0.0103(15) 0.0097(14) 0.0146(14)
C4 0.047(2) 0.062(2) 0.052(2) 0.0122(18) 0.0219(17) 0.0163(18)
C5 0.0360(19) 0.072(3) 0.072(3) 0.015(2) 0.0165(19) 0.0176(18)
C6 0.0323(18) 0.070(2) 0.059(2) 0.014(2) 0.0005(17) 0.0163(17)
C7 0.059(2) 0.058(2) 0.0268(16) 0.0055(15) 0.0030(15) 0.0332(18)
C8 0.051(2) 0.049(2) 0.0417(19) 0.0062(16) 0.0151(16) 0.0161(17)
C9 0.0422(18) 0.0412(18) 0.0343(17) 0.0033(14) 0.0091(14) 0.0093(15)
C10 0.0373(16) 0.0360(16) 0.0281(14) 0.0076(12) 0.0039(12) 0.0136(13)
C11 0.0432(18) 0.0382(17) 0.0380(17) 0.0006(14) 0.0051(15) 0.0047(15)
C12 0.057(2) 0.0376(19) 0.045(2) -0.0017(16) -0.0014(17) 0.0086(17)
C13 0.094(3) 0.043(2) 0.082(2) 0.0194(19) 0.005(2) 0.019(2)
C14 0.074(2) 0.045(2) 0.083(2) 0.0287(19) -0.001(2) 0.0087(19)
C15 0.062(2) 0.0441(18) 0.067(2) 0.0248(16) 0.0014(18) 0.0106(16)
C16 0.066(2) 0.0475(19) 0.067(2) 0.0202(17) 0.0142(18) 0.0280(17)
C17 0.0467(17) 0.0329(15) 0.0435(17) 0.0155(13) 0.0065(14) 0.0169(13)
C18 0.076(2) 0.0462(19) 0.058(2) 0.0199(17) 0.0025(19) 0.0193(18)
C19 0.081(2) 0.050(2) 0.082(2) 0.0166(19) 0.017(2) 0.0329(19)
C20 0.078(2) 0.056(2) 0.083(2) 0.029(2) 0.003(2) 0.024(2)
C21 0.090(3) 0.056(2) 0.078(2) 0.0349(19) 0.017(2) 0.020(2)
C22 0.086(3) 0.050(2) 0.071(2) 0.0230(19) 0.002(2) 0.019(2)
C23 0.0404(17) 0.0422(17) 0.0522(19) 0.0095(15) 0.0013(15) 0.0161(14)
C24 0.0410(17) 0.0360(16) 0.0380(16) 0.0084(13) 0.0016(14) 0.0182(14)
C25 0.051(2) 0.0432(19) 0.076(2) 0.0171(18) 0.0005(19) 0.0214(16)
C26 0.063(2) 0.053(2) 0.102(3) 0.018(2) -0.005(2) 0.031(2)
C27 0.050(2) 0.065(3) 0.105(3) 0.013(2) -0.006(2) 0.029(2)
C28 0.043(2) 0.060(2) 0.083(3) 0.008(2) -0.008(2) 0.0168(19)
C29 0.0481(18) 0.0349(16) 0.0387(16) 0.0074(13) 0.0084(14) 0.0123(14)
C30 0.062(2) 0.057(2) 0.052(2) 0.0107(18) 0.0024(18) -0.0002(19)
C31 0.074(3) 0.060(2) 0.074(3) 0.007(2) -0.006(2) -0.014(2)
C32 0.078(3) 0.052(2) 0.082(3) 0.024(2) 0.007(2) -0.010(2)
C33 0.096(3) 0.064(3) 0.067(3) 0.028(2) 0.008(2) -0.011(2)
C34 0.081(3) 0.055(2) 0.057(2) 0.0168(19) -0.001(2) -0.012(2)
C35 0.0351(16) 0.065(2) 0.0317(16) 0.0074(15) 0.0087(14) 0.0084(15)
C36 0.0283(14) 0.0551(18) 0.0291(14) 0.0128(13) 0.0069(12) 0.0160(13)
C37 0.0456(17) 0.0610(19) 0.0402(17) 0.0173(15) 0.0128(14) 0.0184(15)
C38 0.059(2) 0.071(2) 0.0484(19) 0.0272(17) 0.0145(17) 0.0194(18)
C39 0.051(2) 0.081(2) 0.0442(19) 0.0185(18) 0.0165(17) 0.0023(19)
C40 0.0321(17) 0.084(2) 0.0360(17) 0.0108(17) 0.0100(14) 0.0162(17)
C41 0.0474(19) 0.081(2) 0.0380(18) 0.0073(17) 0.0144(16) 0.0188(18)
C42 0.0390(18) 0.080(2) 0.0313(17) 0.0074(17) 0.0071(14) 0.0048(17)
C43 0.0338(16) 0.075(2) 0.0364(16) 0.0157(15) 0.0077(13) 0.0193(15)
C44 0.0466(19) 0.095(3) 0.0390(18) 0.0224(18) 0.0081(16) 0.0209(19)
C45 0.064(2) 0.066(2) 0.063(2) 0.008(2) -0.007(2) 0.009(2)
C46 0.088(3) 0.074(3) 0.086(3) 0.003(2) -0.013(3) 0.002(3)
C47 0.093(3) 0.086(3) 0.091(3) 0.013(3) -0.015(3) -0.020(3)
C48 0.068(3) 0.098(3) 0.076(3) 0.004(3) -0.012(3) -0.018(3)
C49 0.048(2) 0.086(3) 0.055(2) 0.010(2) -0.0001(18) -0.003(2)
C50 0.0431(17) 0.067(2) 0.0393(17) 0.0111(16) -0.0013(15) 0.0081(16)
C51 0.0380(16) 0.076(2) 0.0409(17) 0.0247(16) 0.0145(14) 0.0311(15)
C52 0.0496(18) 0.094(2) 0.0480(18) 0.0229(18) 0.0104(16) 0.0376(17)
C53 0.059(2) 0.113(3) 0.061(2) 0.040(2) 0.0173(19) 0.054(2)
C54 0.073(3) 0.099(3) 0.078(3) 0.045(2) 0.027(2) 0.056(2)
C55 0.071(3) 0.080(3) 0.081(3) 0.033(2) 0.029(2) 0.041(2)
C56 0.052(2) 0.068(2) 0.062(2) 0.0266(18) 0.0196(17) 0.0330(18)
C57 0.056(2) 0.073(2) 0.0410(18) 0.0231(17) 0.0066(16) 0.0159(18)
C58 0.063(2) 0.089(3) 0.056(2) 0.033(2) 0.007(2) 0.010(2)
C59 0.063(3) 0.105(3) 0.059(2) 0.039(2) 0.019(2) 0.027(2)
C60 0.064(2) 0.096(3) 0.042(2) 0.020(2) 0.0156(18) 0.037(2)
C61 0.0530(19) 0.079(2) 0.0350(16) 0.0142(16) 0.0085(15) 0.0300(17)
C62 0.0421(17) 0.066(2) 0.0319(15) 0.0165(15) 0.0054(14) 0.0276(15)
C63 0.0406(17) 0.085(2) 0.0307(16) 0.0112(16) 0.0035(14) 0.0195(16)
C64 0.064(2) 0.091(2) 0.0452(19) 0.0084(19) -0.0032(18) 0.004(2)
C65 0.079(3) 0.123(4) 0.060(3) 0.007(3) -0.002(3) -0.010(3)
C66 0.067(3) 0.142(4) 0.059(3) 0.015(3) -0.013(2) 0.016(3)
C67 0.064(3) 0.128(3) 0.061(2) 0.021(3) -0.009(2) 0.031(3)
C68 0.0499(19) 0.105(2) 0.0459(19) 0.0196(19) 0.0007(16) 0.0323(19)
C69 0.073(2) 0.060(2) 0.0435(19) 0.0036(16) 0.0144(17) 0.0423(18)
C70 0.067(2) 0.083(2) 0.049(2) 0.0045(19) 0.0164(18) 0.0417(19)
C71 0.075(2) 0.069(2) 0.045(2) -0.0084(18) 0.0095(18) 0.033(2)
C72 0.066(2) 0.068(2) 0.0451(19) 0.0110(17) 0.0221(17) 0.0231(19)
C73 0.077(2) 0.073(2) 0.0413(18) 0.0123(17) 0.0157(17) 0.0381(19)
C74 0.068(2) 0.071(2) 0.0337(17) -0.0053(16) -0.0003(16) 0.0371(18)
C75 0.0525(18) 0.0561(19) 0.0395(17) -0.0004(15) 0.0012(15) 0.0289(16)
C76 0.0542(19) 0.0561(19) 0.0397(17) 0.0090(15) 0.0140(15) 0.0238(16)
C77 0.0478(17) 0.0420(16) 0.0316(15) 0.0052(13) 0.0088(13) 0.0246(14)
C78 0.0632(19) 0.0499(17) 0.0417(17) 0.0040(14) 0.0101(15) 0.0324(15)
C79 0.0332(15) 0.0512(17) 0.0284(14) 0.0130(13) 0.0045(12) 0.0207(13)

loop_
_atom_type_symbol
_atom_type_description
_atom_type_scat_dispersion_real
_atom_type_scat_dispersion_imag
_atom_type_scat_source
C C 0.0033 0.0016 'International Tables Vol C Tables 4.2.6.8 and 6.1.1.4'
H H 0.0000 0.0000 'International Tables Vol C Tables 4.2.6.8 and 6.1.1.4'
N N 0.0061 0.0033 'International Tables Vol C Tables 4.2.6.8 and 6.1.1.4'
O O 0.0106 0.0060 'International Tables Vol C Tables 4.2.6.8 and 6.1.1.4'
P P 0.1023 0.0942 'International Tables Vol C Tables 4.2.6.8 and 6.1.1.4'
Pd Pd -0.9988 1.0072 'International Tables Vol C Tables 4.2.6.8 and 6.1.1.4'
Sc Sc 0.2519 0.3716 'International Tables Vol C Tables 4.2.6.8 and 6.1.1.4'

loop_
_geom_angle_atom_site_label_1
_geom_angle_atom_site_label_2
_geom_angle_atom_site_label_3
_geom_angle
_geom_angle_site_symmetry_1
_geom_angle_site_symmetry_3
_geom_angle_publ_flag
P1 Pd1 Sc1 71.91(3) . . ?
P2 Pd1 Sc1 72.60(2) . . ?
P2 Pd1 P1 129.90(3) . . ?
Pd1 Sc1 P1 47.036(19) . . ?
Pd1 Sc1 P2 46.691(19) . . ?
P1 Sc1 P2 87.91(3) . . ?
O1 Sc1 Pd1 172.14(7) . . ?
O1 Sc1 P1 126.12(7) . . ?
O1 Sc1 P2 135.91(7) . . ?
O1 Sc1 N1 103.90(10) . . ?
O1 Sc1 N2 94.65(10) . . ?
O1 Sc1 N3 77.51(9) . . ?
N1 Sc1 Pd1 79.57(7) . . ?
N1 Sc1 P1 119.16(7) . . ?
N1 Sc1 P2 33.06(7) . . ?
N1 Sc1 N2 129.11(11) . . ?
N1 Sc1 N3 113.96(10) . . ?
N2 Sc1 Pd1 77.84(7) . . ?
N2 Sc1 P1 33.09(7) . . ?
N2 Sc1 P2 108.26(8) . . ?
N2 Sc1 N3 116.20(11) . . ?
N3 Sc1 Pd1 107.74(7) . . ?
N3 Sc1 P1 109.14(8) . . ?
N3 Sc1 P2 120.87(7) . . ?
Pd1 P1 Sc1 61.05(2) . . ?
N2 P1 Pd1 103.89(10) . . ?
N2 P1 Sc1 46.56(9) . . ?
N2 P1 C24 112.05(16) . . ?
N2 P1 C29 112.63(16) . . ?
C24 P1 Pd1 102.60(12) . . ?
C24 P1 Sc1 135.80(12) . . ?
C29 P1 Pd1 124.01(12) . . ?
C29 P1 Sc1 122.29(13) . . ?
C29 P1 C24 101.18(17) . . ?
Pd1 P2 Sc1 60.71(2) . . ?
N1 P2 Pd1 105.45(10) . . ?
N1 P2 Sc1 45.03(9) . . ?
N1 P2 C2 108.67(15) . . ?
N1 P2 C10 114.47(14) . . ?
C2 P2 Pd1 106.88(11) . . ?
C2 P2 Sc1 115.48(11) . . ?
C2 P2 C10 102.68(16) . . ?
C10 P2 Pd1 118.18(11) . . ?
C10 P2 Sc1 140.59(11) . . ?
N3 P3 C50 112.95(18) . . ?
N3 P3 C51 114.47(17) . . ?
N3 P3 C79 103.15(15) . . ?
C50 P3 C51 110.0(2) . . ?
C50 P3 C79 112.04(19) . . ?
C51 P3 C79 103.65(17) . . ?
C79 O1 Sc1 129.7(2) . . ?
P2 N1 Sc1 101.91(13) . . ?
C17 N1 Sc1 133.1(2) . . ?
C17 N1 P2 125.0(2) . . ?
P1 N2 Sc1 100.35(13) . . ?
C77 N2 Sc1 130.4(2) . . ?
C77 N2 P1 128.0(2) . . ?
P3 N3 Sc1 116.48(14) . . ?
C36 N3 Sc1 121.48(19) . . ?
C36 N3 P3 121.5(2) . . ?
C2 C0AA H0AA 119.6 . . ?
C6 C0AA H0AA 119.6 . . ?
C6 C0AA C2 120.9(4) . . ?
C62 C1 C63 113.7(3) . . ?
C79 C1 C62 121.3(3) . . ?
C79 C1 C63 125.0(4) . . ?
C0AA C2 P2 121.9(3) . . ?
C3 C2 P2 119.0(3) . . ?
C3 C2 C0AA 118.3(3) . . ?
C2 C3 H3 119.6 . . ?
C2 C3 C4 120.7(4) . . ?
C4 C3 H3 119.6 . . ?
C3 C4 H4 119.9 . . ?
C5 C4 C3 120.2(4) . . ?
C5 C4 H4 119.9 . . ?
C4 C5 H5 119.9 . . ?
C4 C5 C6 120.2(4) . . ?
C6 C5 H5 119.9 . . ?
C0AA C6 H6 120.1 . . ?
C5 C6 C0AA 119.7(4) . . ?
C5 C6 H6 120.1 . . ?
C8 C7 H7 119.8 . . ?
C8 C7 C12 120.4(4) . . ?
C12 C7 H7 119.8 . . ?
C7 C8 H8 120.2 . . ?
C7 C8 C9 119.5(4) . . ?
C9 C8 H8 120.2 . . ?
C8 C9 H9 119.3 . . ?
C10 C9 C8 121.3(4) . . ?
C10 C9 H9 119.3 . . ?
C9 C10 P2 116.2(3) . . ?
C9 C10 C11 117.9(3) . . ?
C11 C10 P2 125.9(3) . . ?
C10 C11 H11 119.6 . . ?
C12 C11 C10 120.9(4) . . ?
C12 C11 H11 119.6 . . ?
C7 C12 H12 120.1 . . ?
C11 C12 C7 119.8(4) . . ?
C11 C12 H12 120.1 . . ?
H13A C13 H13B 108.0 . . ?
C14 C13 H13A 109.4 . . ?
C14 C13 H13B 109.4 . . ?
C14 C13 C19 111.1(4) . . ?
C19 C13 H13A 109.4 . . ?
C19 C13 H13B 109.4 . . ?
C13 C14 H14 109.2 . . ?
C13 C14 C15 109.8(4) . . ?
C13 C14 C21 111.2(5) . . ?
C15 C14 H14 109.2 . . ?
C21 C14 H14 109.2 . . ?
C21 C14 C15 108.1(4) . . ?
C14 C15 H15A 109.4 . . ?
C14 C15 H15B 109.4 . . ?
H15A C15 H15B 108.0 . . ?
C17 C15 C14 111.3(4) . . ?
C17 C15 H15A 109.4 . . ?
C17 C15 H15B 109.4 . . ?
H16A C16 H16B 108.0 . . ?
C17 C16 H16A 109.3 . . ?
C17 C16 H16B 109.3 . . ?
C19 C16 H16A 109.3 . . ?
C19 C16 H16B 109.3 . . ?
C19 C16 C17 111.4(4) . . ?
N1 C17 C15 115.0(3) . . ?
N1 C17 C16 109.2(3) . . ?
N1 C17 C18 110.1(3) . . ?
C15 C17 C16 106.9(4) . . ?
C18 C17 C15 108.4(4) . . ?
C18 C17 C16 106.9(3) . . ?
C17 C18 H18A 109.0 . . ?
C17 C18 H18B 109.0 . . ?
C17 C18 C22 113.0(4) . . ?
H18A C18 H18B 107.8 . . ?
C22 C18 H18A 109.0 . . ?
C22 C18 H18B 109.0 . . ?
C13 C19 C16 108.1(4) . . ?
C13 C19 H19 110.2 . . ?
C13 C19 C20 109.6(5) . . ?
C16 C19 H19 110.2 . . ?
C20 C19 C16 108.6(4) . . ?
C20 C19 H19 110.2 . . ?
C19 C20 H20A 109.3 . . ?
C19 C20 H20B 109.3 . . ?
H20A C20 H20B 108.0 . . ?
C22 C20 C19 111.5(4) . . ?
C22 C20 H20A 109.3 . . ?
C22 C20 H20B 109.3 . . ?
C14 C21 H21A 109.9 . . ?
C14 C21 H21B 109.9 . . ?
C14 C21 C22 109.0(4) . . ?
H21A C21 H21B 108.3 . . ?
C22 C21 H21A 109.9 . . ?
C22 C21 H21B 109.9 . . ?
C18 C22 H22 110.5 . . ?
C20 C22 C18 107.3(4) . . ?
C20 C22 C21 109.5(4) . . ?
C20 C22 H22 110.5 . . ?
C21 C22 C18 108.4(4) . . ?
C21 C22 H22 110.5 . . ?
C24 C23 H23 119.6 . . ?
C28 C23 H23 119.6 . . ?
C28 C23 C24 120.9(4) . . ?
C23 C24 P1 116.8(3) . . ?
C25 C24 P1 125.4(3) . . ?
C25 C24 C23 117.7(4) . . ?
C24 C25 H25 119.4 . . ?
C26 C25 C24 121.2(4) . . ?
C26 C25 H25 119.4 . . ?
C25 C26 H26 119.9 . . ?
C27 C26 C25 120.2(4) . . ?
C27 C26 H26 119.9 . . ?
C26 C27 H27 119.9 . . ?
C28 C27 C26 120.1(5) . . ?
C28 C27 H27 119.9 . . ?
C23 C28 H28 120.1 . . ?
C27 C28 C23 119.8(5) . . ?
C27 C28 H28 120.1 . . ?
C30 C29 P1 125.4(3) . . ?
C30 C29 C34 116.8(4) . . ?
C34 C29 P1 117.6(3) . . ?
C29 C30 H30 119.5 . . ?
C29 C30 C31 121.1(5) . . ?
C31 C30 H30 119.5 . . ?
C30 C31 H31 119.5 . . ?
C32 C31 C30 121.0(5) . . ?
C32 C31 H31 119.5 . . ?
C31 C32 H32 120.4 . . ?
C31 C32 C33 119.1(5) . . ?
C33 C32 H32 120.4 . . ?
C32 C33 H33 119.9 . . ?
C32 C33 C34 120.2(5) . . ?
C34 C33 H33 119.9 . . ?
C29 C34 H34 119.2 . . ?
C33 C34 C29 121.7(5) . . ?
C33 C34 H34 119.2 . . ?
H35A C35 H35B 108.0 . . ?
C36 C35 H35A 109.4 . . ?
C36 C35 H35B 109.4 . . ?
C36 C35 C42 111.2(3) . . ?
C42 C35 H35A 109.4 . . ?
C42 C35 H35B 109.4 . . ?
N3 C36 C35 106.9(3) . . ?
N3 C36 C37 109.4(3) . . ?
N3 C36 C43 115.8(3) . . ?
C35 C36 C43 106.8(3) . . ?
C37 C36 C35 109.1(3) . . ?
C37 C36 C43 108.5(3) . . ?
C36 C37 H37A 109.5 . . ?
C36 C37 H37B 109.5 . . ?
C36 C37 C38 110.8(3) . . ?
H37A C37 H37B 108.1 . . ?
C38 C37 H37A 109.5 . . ?
C38 C37 H37B 109.5 . . ?
C37 C38 H38 109.9 . . ?
C39 C38 C37 108.2(4) . . ?
C39 C38 H38 109.9 . . ?
C39 C38 C44 110.1(4) . . ?
C44 C38 C37 108.9(4) . . ?
C44 C38 H38 109.9 . . ?
C38 C39 H39A 109.7 . . ?
C38 C39 H39B 109.7 . . ?
H39A C39 H39B 108.2 . . ?
C40 C39 C38 109.7(4) . . ?
C40 C39 H39A 109.7 . . ?
C40 C39 H39B 109.7 . . ?
C39 C40 H40 109.2 . . ?
C39 C40 C41 110.3(4) . . ?
C39 C40 C43 109.9(4) . . ?
C41 C40 H40 109.2 . . ?
C41 C40 C43 109.2(4) . . ?
C43 C40 H40 109.2 . . ?
C40 C41 H41A 110.1 . . ?
C40 C41 H41B 110.1 . . ?
H41A C41 H41B 108.4 . . ?
C42 C41 C40 108.2(4) . . ?
C42 C41 H41A 110.1 . . ?
C42 C41 H41B 110.1 . . ?
C35 C42 H42 109.3 . . ?
C41 C42 C35 109.9(3) . . ?
C41 C42 H42 109.3 . . ?
C44 C42 C35 108.7(4) . . ?
C44 C42 C41 110.3(4) . . ?
C44 C42 H42 109.3 . . ?
C36 C43 H43A 109.6 . . ?
C36 C43 H43B 109.6 . . ?
C40 C43 C36 110.3(3) . . ?
C40 C43 H43A 109.6 . . ?
C40 C43 H43B 109.6 . . ?
H43A C43 H43B 108.1 . . ?
C38 C44 H44A 109.6 . . ?
C38 C44 H44B 109.6 . . ?
C42 C44 C38 110.1(4) . . ?
C42 C44 H44A 109.6 . . ?
C42 C44 H44B 109.6 . . ?
H44A C44 H44B 108.2 . . ?
C46 C45 H45 119.6 . . ?
C46 C45 C50 120.8(5) . . ?
C50 C45 H45 119.6 . . ?
C45 C46 H46 121.0 . . ?
C45 C46 C47 118.1(7) . . ?
C47 C46 H46 121.0 . . ?
C46 C47 H47 119.1 . . ?
C48 C47 C46 121.8(6) . . ?
C48 C47 H47 119.1 . . ?
C47 C48 H48 120.1 . . ?
C47 C48 C49 119.8(6) . . ?
C49 C48 H48 120.1 . . ?
C48 C49 H49 119.8 . . ?
C48 C49 C50 120.4(6) . . ?
C50 C49 H49 119.8 . . ?
C45 C50 P3 115.1(3) . . ?
C45 C50 C49 119.0(5) . . ?
C49 C50 P3 125.8(4) . . ?
C52 C51 P3 124.1(4) . . ?
C56 C51 P3 116.3(3) . . ?
C56 C51 C52 119.1(4) . . ?
C51 C52 H52 120.8 . . ?
C51 C52 C53 118.4(5) . . ?
C53 C52 H52 120.8 . . ?
C52 C53 H53 119.5 . . ?
C54 C53 C52 121.0(5) . . ?
C54 C53 H53 119.5 . . ?
C53 C54 H54 119.2 . . ?
C53 C54 C55 121.5(5) . . ?
C55 C54 H54 119.2 . . ?
C54 C55 H55 120.6 . . ?
C54 C55 C56 118.8(6) . . ?
C56 C55 H55 120.6 . . ?
C51 C56 C55 121.2(5) . . ?
C51 C56 H56 119.4 . . ?
C55 C56 H56 119.4 . . ?
C58 C57 H57 119.3 . . ?
C58 C57 C62 121.5(4) . . ?
C62 C57 H57 119.3 . . ?
C57 C58 H58 119.9 . . ?
C59 C58 C57 120.3(5) . . ?
C59 C58 H58 119.9 . . ?
C58 C59 H59 120.3 . . ?
C60 C59 C58 119.4(5) . . ?
C60 C59 H59 120.3 . . ?
C59 C60 H60 119.6 . . ?
C59 C60 C61 120.9(5) . . ?
C61 C60 H60 119.6 . . ?
C60 C61 H61 119.6 . . ?
C60 C61 C62 120.9(5) . . ?
C62 C61 H61 119.6 . . ?
C57 C62 C1 121.4(4) . . ?
C57 C62 C61 117.0(4) . . ?
C61 C62 C1 121.5(4) . . ?
C64 C63 C1 123.0(4) . . ?
C64 C63 C68 118.8(4) . . ?
C68 C63 C1 118.0(4) . . ?
C63 C64 H64 120.3 . . ?
C63 C64 C65 119.4(6) . . ?
C65 C64 H64 120.3 . . ?
C64 C65 H65 121.2 . . ?
C66 C65 C64 117.7(7) . . ?
C66 C65 H65 121.2 . . ?
C65 C66 H66 117.9 . . ?
C67 C66 C65 124.2(6) . . ?
C67 C66 H66 117.9 . . ?
C66 C67 H67 121.0 . . ?
C66 C67 C68 118.1(6) . . ?
C68 C67 H67 121.0 . . ?
C63 C68 H68 119.2 . . ?
C67 C68 C63 121.7(6) . . ?
C67 C68 H68 119.2 . . ?
C70 C69 H69 109.1 . . ?
C70 C69 C71 109.9(4) . . ?
C70 C69 C78 109.0(4) . . ?
C71 C69 H69 109.1 . . ?
C71 C69 C78 110.7(4) . . ?
C78 C69 H69 109.1 . . ?
C69 C70 H70A 109.6 . . ?
C69 C70 H70B 109.6 . . ?
C69 C70 C72 110.2(4) . . ?
H70A C70 H70B 108.1 . . ?
C72 C70 H70A 109.6 . . ?
C72 C70 H70B 109.6 . . ?
C69 C71 H71A 110.1 . . ?
C69 C71 H71B 110.1 . . ?
C69 C71 C74 108.1(4) . . ?
H71A C71 H71B 108.4 . . ?
C74 C71 H71A 110.1 . . ?
C74 C71 H71B 110.1 . . ?
C70 C72 H72 110.0 . . ?
C70 C72 C76 109.7(4) . . ?
C73 C72 C70 108.8(4) . . ?
C73 C72 H72 110.0 . . ?
C73 C72 C76 108.2(4) . . ?
C76 C72 H72 110.0 . . ?
C72 C73 H73A 109.8 . . ?
C72 C73 H73B 109.8 . . ?
H73A C73 H73B 108.2 . . ?
C74 C73 C72 109.5(4) . . ?
C74 C73 H73A 109.8 . . ?
C74 C73 H73B 109.8 . . ?
C71 C74 H74 109.2 . . ?
C73 C74 C71 110.7(4) . . ?
C73 C74 H74 109.2 . . ?
C73 C74 C75 109.8(4) . . ?
C75 C74 C71 108.7(4) . . ?
C75 C74 H74 109.2 . . ?
C74 C75 H75A 109.2 . . ?
C74 C75 H75B 109.2 . . ?
C74 C75 C77 112.0(3) . . ?
H75A C75 H75B 107.9 . . ?
C77 C75 H75A 109.2 . . ?
C77 C75 H75B 109.2 . . ?
C72 C76 H76A 109.3 . . ?
C72 C76 H76B 109.3 . . ?
H76A C76 H76B 108.0 . . ?
C77 C76 C72 111.6(4) . . ?
C77 C76 H76A 109.3 . . ?
C77 C76 H76B 109.3 . . ?
N2 C77 C75 111.5(3) . . ?
N2 C77 C76 107.6(3) . . ?
N2 C77 C78 115.4(3) . . ?
C75 C77 C76 107.4(3) . . ?
C75 C77 C78 107.3(3) . . ?
C76 C77 C78 107.3(3) . . ?
C69 C78 C77 111.1(3) . . ?
C69 C78 H78A 109.4 . . ?
C69 C78 H78B 109.4 . . ?
C77 C78 H78A 109.4 . . ?
C77 C78 H78B 109.4 . . ?
H78A C78 H78B 108.0 . . ?
O1 C79 P3 109.2(2) . . ?
O1 C79 C1 124.7(3) . . ?
C1 C79 P3 125.7(3) . . ?

loop_
_geom_bond_atom_site_label_1
_geom_bond_atom_site_label_2
_geom_bond_distance
_geom_bond_site_symmetry_2
_geom_bond_publ_flag
Pd1 Sc1 2.7349(6) . ?
Pd1 P1 2.2871(9) . ?
Pd1 P2 2.2819(9) . ?
Sc1 P1 2.9710(10) . ?
Sc1 P2 2.9924(10) . ?
Sc1 O1 2.026(2) . ?
Sc1 N1 2.164(3) . ?
Sc1 N2 2.193(3) . ?
Sc1 N3 2.247(3) . ?
P1 N2 1.649(3) . ?
P1 C24 1.848(4) . ?
P1 C29 1.847(4) . ?
P2 N1 1.668(3) . ?
P2 C2 1.843(3) . ?
P2 C10 1.858(3) . ?
P3 N3 1.608(3) . ?
P3 C50 1.809(5) . ?
P3 C51 1.816(4) . ?
P3 C79 1.854(4) . ?
O1 C79 1.319(4) . ?
N1 C17 1.494(4) . ?
N2 C77 1.497(4) . ?
N3 C36 1.510(4) . ?
C0AA H0AA 0.9300 . ?
C0AA C2 1.395(5) . ?
C0AA C6 1.390(5) . ?
C1 C62 1.489(5) . ?
C1 C63 1.500(5) . ?
C1 C79 1.357(5) . ?
C2 C3 1.386(5) . ?
C3 H3 0.9300 . ?
C3 C4 1.390(5) . ?
C4 H4 0.9300 . ?
C4 C5 1.374(6) . ?
C5 H5 0.9300 . ?
C5 C6 1.376(6) . ?
C6 H6 0.9300 . ?
C7 H7 0.9300 . ?
C7 C8 1.358(6) . ?
C7 C12 1.387(6) . ?
C8 H8 0.9300 . ?
C8 C9 1.397(5) . ?
C9 H9 0.9300 . ?
C9 C10 1.385(5) . ?
C10 C11 1.388(5) . ?
C11 H11 0.9300 . ?
C11 C12 1.384(5) . ?
C12 H12 0.9300 . ?
C13 H13A 0.9700 . ?
C13 H13B 0.9700 . ?
C13 C14 1.473(8) . ?
C13 C19 1.498(7) . ?
C14 H14 0.9800 . ?
C14 C15 1.547(6) . ?
C14 C21 1.522(7) . ?
C15 H15A 0.9700 . ?
C15 H15B 0.9700 . ?
C15 C17 1.522(6) . ?
C16 H16A 0.9700 . ?
C16 H16B 0.9700 . ?
C16 C17 1.548(6) . ?
C16 C19 1.544(6) . ?
C17 C18 1.500(6) . ?
C18 H18A 0.9700 . ?
C18 H18B 0.9700 . ?
C18 C22 1.563(6) . ?
C19 H19 0.9800 . ?
C19 C20 1.517(7) . ?
C20 H20A 0.9700 . ?
C20 H20B 0.9700 . ?
C20 C22 1.497(8) . ?
C21 H21A 0.9700 . ?
C21 H21B 0.9700 . ?
C21 C22 1.535(7) . ?
C22 H22 0.9800 . ?
C23 H23 0.9300 . ?
C23 C24 1.393(5) . ?
C23 C28 1.389(6) . ?
C24 C25 1.387(5) . ?
C25 H25 0.9300 . ?
C25 C26 1.376(6) . ?
C26 H26 0.9300 . ?
C26 C27 1.372(7) . ?
C27 H27 0.9300 . ?
C27 C28 1.369(7) . ?
C28 H28 0.9300 . ?
C29 C30 1.361(6) . ?
C29 C34 1.387(6) . ?
C30 H30 0.9300 . ?
C30 C31 1.388(7) . ?
C31 H31 0.9300 . ?
C31 C32 1.350(8) . ?
C32 H32 0.9300 . ?
C32 C33 1.355(7) . ?
C33 H33 0.9300 . ?
C33 C34 1.374(7) . ?
C34 H34 0.9300 . ?
C35 H35A 0.9700 . ?
C35 H35B 0.9700 . ?
C35 C36 1.528(5) . ?
C35 C42 1.533(5) . ?
C36 C37 1.524(6) . ?
C36 C43 1.543(5) . ?
C37 H37A 0.9700 . ?
C37 H37B 0.9700 . ?
C37 C38 1.542(5) . ?
C38 H38 0.9800 . ?
C38 C39 1.525(6) . ?
C38 C44 1.527(7) . ?
C39 H39A 0.9700 . ?
C39 H39B 0.9700 . ?
C39 C40 1.508(7) . ?
C40 H40 0.9800 . ?
C40 C41 1.536(6) . ?
C40 C43 1.538(5) . ?
C41 H41A 0.9700 . ?
C41 H41B 0.9700 . ?
C41 C42 1.523(6) . ?
C42 H42 0.9800 . ?
C42 C44 1.507(7) . ?
C43 H43A 0.9700 . ?
C43 H43B 0.9700 . ?
C44 H44A 0.9700 . ?
C44 H44B 0.9700 . ?
C45 H45 0.9300 . ?
C45 C46 1.383(7) . ?
C45 C50 1.388(7) . ?
C46 H46 0.9300 . ?
C46 C47 1.405(9) . ?
C47 H47 0.9300 . ?
C47 C48 1.343(10) . ?
C48 H48 0.9300 . ?
C48 C49 1.384(8) . ?
C49 H49 0.9300 . ?
C49 C50 1.391(6) . ?
C51 C52 1.401(6) . ?
C51 C56 1.389(6) . ?
C52 H52 0.9300 . ?
C52 C53 1.420(7) . ?
C53 H53 0.9300 . ?
C53 C54 1.337(8) . ?
C54 H54 0.9300 . ?
C54 C55 1.383(7) . ?
C55 H55 0.9300 . ?
C55 C56 1.393(6) . ?
C56 H56 0.9300 . ?
C57 H57 0.9300 . ?
C57 C58 1.379(6) . ?
C57 C62 1.384(6) . ?
C58 H58 0.9300 . ?
C58 C59 1.374(7) . ?
C59 H59 0.9300 . ?
C59 C60 1.350(7) . ?
C60 H60 0.9300 . ?
C60 C61 1.387(6) . ?
C61 H61 0.9300 . ?
C61 C62 1.391(5) . ?
C63 C64 1.372(7) . ?
C63 C68 1.394(7) . ?
C64 H64 0.9300 . ?
C64 C65 1.426(8) . ?
C65 H65 0.9300 . ?
C65 C66 1.370(10) . ?
C66 H66 0.9300 . ?
C66 C67 1.325(9) . ?
C67 H67 0.9300 . ?
C67 C68 1.382(7) . ?
C68 H68 0.9300 . ?
C69 H69 0.9800 . ?
C69 C70 1.503(7) . ?
C69 C71 1.524(6) . ?
C69 C78 1.530(5) . ?
C70 H70A 0.9700 . ?
C70 H70B 0.9700 . ?
C70 C72 1.531(7) . ?
C71 H71A 0.9700 . ?
C71 H71B 0.9700 . ?
C71 C74 1.526(6) . ?
C72 H72 0.9800 . ?
C72 C73 1.524(7) . ?
C72 C76 1.541(5) . ?
C73 H73A 0.9700 . ?
C73 H73B 0.9700 . ?
C73 C74 1.517(7) . ?
C74 H74 0.9800 . ?
C74 C75 1.523(6) . ?
C75 H75A 0.9700 . ?
C75 H75B 0.9700 . ?
C75 C77 1.532(5) . ?
C76 H76A 0.9700 . ?
C76 H76B 0.9700 . ?
C76 C77 1.538(6) . ?
C77 C78 1.541(5) . ?
C78 H78A 0.9700 . ?
C78 H78B 0.9700 . ?

loop_
_smtbx_masks_void_nr
_smtbx_masks_void_average_x
_smtbx_masks_void_average_y
_smtbx_masks_void_average_z
_smtbx_masks_void_volume
_smtbx_masks_void_count_electrons
_smtbx_masks_void_content
1 -0.228 0.000 0.000 964.0 136.9 ?
2 0.104 0.031 0.517 8.9 0.0 ?
3 0.278 0.681 0.342 9.1 0.0 ?
4 0.722 0.319 0.658 9.1 0.0 ?
5 0.896 0.969 0.483 8.9 0.0 ?
